data_7051622
loop_
_publ_author_name
'Zhu, Yanyu'
'Sun, Zhengang'
'Zhao, Yan'
'Zhang, Jing'
'Lu, Xin'
'Zhang, Na'
'Liu, Lei'
'Tong, Fei'

_publ_section_title
;
 Synthesis, crystal structures and luminescence properties of
 lanthanide oxalatophosphonates with a three-dimensional framework
 structure
;
_journal_issue 1
_journal_name_full 'New Journal of Chemistry'
_journal_page_first 119
_journal_paper_doi 10.1039/b814400a
_journal_volume 33
_journal_year 2009
_chemical_formula_sum 'C3 H9 La O11 P'
_chemical_formula_weight 390.98
_chemical_name_systematic
;
?
;
_space_group_IT_number 14
_symmetry_cell_setting monoclinic
_symmetry_space_group_name_Hall '-P 2ybc'
_symmetry_space_group_name_H-M 'P 1 21/c 1'
_atom_sites_solution_hydrogens geom
_atom_sites_solution_primary direct
_atom_sites_solution_secondary difmap
_audit_creation_method SHELXL-97
_cell_angle_alpha 90.00
_cell_angle_beta 98.8980(10)
_cell_angle_gamma 90.00
_cell_formula_units_Z 4
_cell_length_a 7.1991(6)
_cell_length_b 13.3838(11)
_cell_length_c 10.2926(8)
_cell_measurement_reflns_used 3490
_cell_measurement_temperature 295(2)
_cell_measurement_theta_max 28.82
_cell_measurement_theta_min 2.86
_cell_volume 979.77(14)
_computing_cell_refinement 'Bruker SMART'
_computing_data_collection 'Bruker SMART'
_computing_data_reduction 'Bruker SHELXTL'
_computing_molecular_graphics 'Bruker SHELXTL'
_computing_publication_material 'Bruker SHELXTL'
_computing_structure_refinement 'SHELXL-97 (Sheldrick, 1997)'
_computing_structure_solution 'SHELXS-97 (Sheldrick, 1990)'
_diffrn_ambient_temperature 295(2)
_diffrn_measured_fraction_theta_full 0.996
_diffrn_measured_fraction_theta_max 0.996
_diffrn_measurement_device_type 'Smart Apex II CCD'
_diffrn_measurement_method 'omega scans'
_diffrn_radiation_monochromator graphite
_diffrn_radiation_source 'fine-focus sealed tube'
_diffrn_radiation_type MoK\a
_diffrn_radiation_wavelength 0.71073
_diffrn_reflns_av_R_equivalents 0.0302
_diffrn_reflns_av_sigmaI/netI 0.0348
_diffrn_reflns_limit_h_max 9
_diffrn_reflns_limit_h_min -8
_diffrn_reflns_limit_k_max 16
_diffrn_reflns_limit_k_min -15
_diffrn_reflns_limit_l_max 10
_diffrn_reflns_limit_l_min -12
_diffrn_reflns_number 5382
_diffrn_reflns_theta_full 26.49
_diffrn_reflns_theta_max 26.49
_diffrn_reflns_theta_min 2.52
_diffrn_standards_decay_% 0
_diffrn_standards_interval_count 0
_diffrn_standards_interval_time 0
_diffrn_standards_number 0
_exptl_absorpt_coefficient_mu 4.576
_exptl_absorpt_correction_T_max 0.8002
_exptl_absorpt_correction_T_min 0.6601
_exptl_absorpt_correction_type empirical
_exptl_absorpt_process_details sadabs
_exptl_crystal_colour colorless
_exptl_crystal_density_diffrn 2.651
_exptl_crystal_density_method 'not measured'
_exptl_crystal_description block
_exptl_crystal_F_000 748
_exptl_crystal_size_max 0.10
_exptl_crystal_size_mid 0.10
_exptl_crystal_size_min 0.05
_refine_diff_density_max 0.593
_refine_diff_density_min -0.516
_refine_diff_density_rms 0.119
_refine_ls_extinction_coef 0.0115(6)
_refine_ls_extinction_expression Fc^*^=kFc[1+0.001xFc^2^\l^3^/sin(2\q)]^-1/4^
_refine_ls_extinction_method SHELXL
_refine_ls_goodness_of_fit_ref 1.017
_refine_ls_hydrogen_treatment constr
_refine_ls_matrix_type full
_refine_ls_number_parameters 146
_refine_ls_number_reflns 2017
_refine_ls_number_restraints 0
_refine_ls_restrained_S_all 1.017
_refine_ls_R_factor_all 0.0233
_refine_ls_R_factor_gt 0.0210
_refine_ls_shift/su_max 0.001
_refine_ls_shift/su_mean 0.000
_refine_ls_structure_factor_coef Fsqd
_refine_ls_weighting_details 'calc w=1/[\s^2^(Fo^2^)+(0.0267P)^2^+1.0238P] where P=(Fo^2^+2Fc^2^)/3'
_refine_ls_weighting_scheme calc
_refine_ls_wR_factor_gt 0.0548
_refine_ls_wR_factor_ref 0.0561
_reflns_number_gt 1854
_reflns_number_total 2017
_reflns_threshold_expression >2sigma(I)
_cod_data_source_file b814400a.txt
_cod_data_source_block 0405a
_cod_depositor_comments
;
The following automatic conversions were performed:
'_symmetry_cell_setting' value 'Monoclinic' changed to 'monoclinic'
according to '/home/saulius/struct/CIF-dictionaries/cif_core.dic'
dictionary named 'cif_core.dic' version 2.4.1 from 2010-06-29.

Automatic conversion script
Id: cif_fix_enum 1527 2010-12-29 10:47:43Z saulius 
;
_cod_original_sg_symbol_H-M P2(1)/c
_cod_database_code 7051622

loop_
_symmetry_equiv_pos_as_xyz
'x, y, z'
'-x, y+1/2, -z+1/2'
'-x, -y, -z'
'x, -y-1/2, z-1/2'

loop_
_atom_site_label
_atom_site_type_symbol
_atom_site_fract_x
_atom_site_fract_y
_atom_site_fract_z
_atom_site_U_iso_or_equiv
_atom_site_adp_type
_atom_site_occupancy
_atom_site_symmetry_multiplicity
_atom_site_calc_flag
_atom_site_refinement_flags
_atom_site_disorder_assembly
_atom_site_disorder_group
La1 La 0.84072(2) 0.094057(12) 0.717622(17) 0.01283(10) Uani 1 1 d . . .
P1 P 1.21498(11) -0.05193(6) 0.92640(8) 0.01268(18) Uani 1 1 d . . .
O1 O 1.3978(4) -0.08400(17) 0.8708(3) 0.0216(5) Uani 1 1 d . . .
H1A H 1.4100 -0.0491 0.8072 0.032 Uiso 1 1 calc R . .
O2 O 1.1353(3) 0.04476(16) 0.8685(2) 0.0187(5) Uani 1 1 d . . .
O3 O 1.2569(3) -0.05794(18) 1.0732(2) 0.0209(5) Uani 1 1 d . . .
O4 O 1.1496(3) -0.24478(15) 0.9240(2) 0.0174(5) Uani 1 1 d . . .
H4A H 1.1265 -0.2559 0.9982 0.026 Uiso 1 1 calc R . .
O5 O 0.9213(4) -0.08891(16) 0.6673(3) 0.0213(6) Uani 1 1 d . . .
O6 O 1.0403(4) -0.24278(16) 0.6697(2) 0.0212(5) Uani 1 1 d . . .
O7 O 0.6901(3) 0.07647(18) 0.4793(3) 0.0218(5) Uani 1 1 d . . .
O8 O 0.4674(3) 0.00985(19) 0.3292(2) 0.0227(5) Uani 1 1 d . . .
O9 O 1.1378(4) 0.1167(2) 0.6065(3) 0.0359(7) Uani 1 1 d . . .
H9A H 1.2086 0.0660 0.6227 0.054 Uiso 1 1 d R . .
H9B H 1.1049 0.1224 0.5239 0.054 Uiso 1 1 d R . .
O10 O 0.5466(4) 0.2066(2) 0.7245(3) 0.0428(8) Uani 1 1 d . . .
H10A H 0.4733 0.1779 0.7700 0.064 Uiso 1 1 d R . .
H10B H 0.5813 0.2625 0.7593 0.064 Uiso 1 1 d R . .
O1W O 0.3731(4) 0.2177(2) 0.9402(3) 0.0473(8) Uani 1 1 d . . .
H1WA H 0.3865 0.1928 1.0170 0.071 Uiso 1 1 d R . .
H1WB H 0.3821 0.2810 0.9456 0.071 Uiso 1 1 d R . .
C1 C 1.0546(4) -0.1560(2) 0.8737(3) 0.0136(6) Uani 1 1 d . . .
H1B H 0.9398 -0.1481 0.9129 0.016 Uiso 1 1 calc R . .
C2 C 1.0026(4) -0.1629(2) 0.7255(3) 0.0148(6) Uani 1 1 d . . .
C3 C 0.5465(5) 0.0260(2) 0.4452(3) 0.0158(7) Uani 1 1 d . . .

loop_
_atom_site_aniso_label
_atom_site_aniso_U_11
_atom_site_aniso_U_22
_atom_site_aniso_U_33
_atom_site_aniso_U_23
_atom_site_aniso_U_13
_atom_site_aniso_U_12
La1 0.01756(13) 0.01041(13) 0.00998(13) 0.00020(6) 0.00042(8) -0.00093(6)
P1 0.0156(4) 0.0115(4) 0.0108(4) 0.0008(3) 0.0017(3) -0.0010(3)
O1 0.0237(13) 0.0218(13) 0.0211(14) 0.0068(10) 0.0092(11) 0.0020(9)
O2 0.0215(12) 0.0130(11) 0.0202(13) 0.0017(9) -0.0010(10) 0.0002(9)
O3 0.0241(12) 0.0254(12) 0.0126(12) -0.0012(10) 0.0007(9) -0.0063(10)
O4 0.0324(13) 0.0109(10) 0.0089(12) 0.0026(8) 0.0038(9) 0.0010(9)
O5 0.0291(14) 0.0146(12) 0.0179(14) -0.0013(9) -0.0035(11) 0.0047(9)
O6 0.0365(14) 0.0132(11) 0.0128(12) -0.0018(9) 0.0001(10) 0.0041(10)
O7 0.0223(13) 0.0260(12) 0.0164(13) 0.0003(10) 0.0007(10) -0.0073(10)
O8 0.0250(12) 0.0323(13) 0.0102(12) 0.0002(10) 0.0010(9) -0.0117(11)
O9 0.0392(16) 0.0474(16) 0.0229(16) 0.0095(13) 0.0103(12) 0.0187(14)
O10 0.0413(17) 0.0337(16) 0.058(2) 0.0120(15) 0.0212(15) 0.0095(13)
O1W 0.0415(18) 0.0464(18) 0.053(2) -0.0008(16) 0.0045(15) 0.0022(15)
C1 0.0158(15) 0.0110(14) 0.0143(17) 0.0000(12) 0.0032(12) 0.0014(11)
C2 0.0169(15) 0.0125(15) 0.0141(17) -0.0004(12) -0.0003(12) -0.0011(12)
C3 0.0199(16) 0.0134(14) 0.0136(17) -0.0019(12) 0.0013(13) -0.0007(12)

loop_
_atom_type_symbol
_atom_type_description
_atom_type_scat_dispersion_real
_atom_type_scat_dispersion_imag
_atom_type_scat_source
C C 0.0033 0.0016 'International Tables Vol C Tables 4.2.6.8 and 6.1.1.4'
H H 0.0000 0.0000 'International Tables Vol C Tables 4.2.6.8 and 6.1.1.4'
O O 0.0106 0.0060 'International Tables Vol C Tables 4.2.6.8 and 6.1.1.4'
P P 0.1023 0.0942 'International Tables Vol C Tables 4.2.6.8 and 6.1.1.4'
La La -0.2871 2.4523 'International Tables Vol C Tables 4.2.6.8 and 6.1.1.4'

loop_
_geom_angle_atom_site_label_1
_geom_angle_atom_site_label_2
_geom_angle_atom_site_label_3
_geom_angle
_geom_angle_site_symmetry_1
_geom_angle_site_symmetry_3
_geom_angle_publ_flag
O3 La1 O2 74.39(8) 3_757 . ?
O3 La1 O7 134.77(8) 3_757 . ?
O2 La1 O7 140.07(8) . . ?
O3 La1 O6 83.68(8) 3_757 2_756 ?
O2 La1 O6 75.69(7) . 2_756 ?
O7 La1 O6 125.53(8) . 2_756 ?
O3 La1 O5 95.40(9) 3_757 . ?
O2 La1 O5 71.43(7) . . ?
O7 La1 O5 78.11(8) . . ?
O6 La1 O5 146.03(8) 2_756 . ?
O3 La1 O9 142.17(9) 3_757 . ?
O2 La1 O9 68.21(8) . . ?
O7 La1 O9 80.96(9) . . ?
O6 La1 O9 81.90(9) 2_756 . ?
O5 La1 O9 78.27(9) . . ?
O3 La1 O8 72.58(8) 3_757 3_656 ?
O2 La1 O8 126.02(8) . 3_656 ?
O7 La1 O8 62.98(8) . 3_656 ?
O6 La1 O8 139.23(8) 2_756 3_656 ?
O5 La1 O8 70.60(8) . 3_656 ?
O9 La1 O8 135.96(9) . 3_656 ?
O3 La1 O10 75.04(9) 3_757 . ?
O2 La1 O10 138.18(9) . . ?
O7 La1 O10 81.51(9) . . ?
O6 La1 O10 73.19(9) 2_756 . ?
O5 La1 O10 139.47(9) . . ?
O9 La1 O10 132.27(9) . . ?
O8 La1 O10 68.96(10) 3_656 . ?
O3 La1 O4 134.41(8) 3_757 2_756 ?
O2 La1 O4 117.96(7) . 2_756 ?
O7 La1 O4 65.21(7) . 2_756 ?
O6 La1 O4 60.76(7) 2_756 2_756 ?
O5 La1 O4 130.11(8) . 2_756 ?
O9 La1 O4 64.06(8) . 2_756 ?
O8 La1 O4 115.73(7) 3_656 2_756 ?
O10 La1 O4 68.27(9) . 2_756 ?
O3 P1 O2 116.90(14) . . ?
O3 P1 O1 107.62(14) . . ?
O2 P1 O1 112.37(14) . . ?
O3 P1 C1 106.08(14) . . ?
O2 P1 C1 110.62(14) . . ?
O1 P1 C1 102.03(14) . . ?
P1 O1 H1A 109.5 . . ?
P1 O2 La1 134.87(13) . . ?
P1 O3 La1 150.45(14) . 3_757 ?
C1 O4 La1 122.53(17) . 2_746 ?
C1 O4 H4A 109.5 . . ?
La1 O4 H4A 113.4 2_746 . ?
C2 O5 La1 139.0(2) . . ?
C2 O6 La1 126.7(2) . 2_746 ?
C3 O7 La1 122.5(2) . . ?
C3 O8 La1 121.0(2) . 3_656 ?
La1 O9 H9A 109.4 . . ?
La1 O9 H9B 109.3 . . ?
H9A O9 H9B 109.5 . . ?
La1 O10 H10A 109.2 . . ?
La1 O10 H10B 109.4 . . ?
H10A O10 H10B 109.5 . . ?
H1WA O1W H1WB 109.5 . . ?
O4 C1 C2 110.1(2) . . ?
O4 C1 P1 106.3(2) . . ?
C2 C1 P1 112.9(2) . . ?
O4 C1 H1B 109.1 . . ?
C2 C1 H1B 109.1 . . ?
P1 C1 H1B 109.1 . . ?
O5 C2 O6 124.7(3) . . ?
O5 C2 C1 117.2(3) . . ?
O6 C2 C1 118.1(3) . . ?
O7 C3 O8 126.6(3) . . ?
O7 C3 C3 118.1(3) . 3_656 ?
O8 C3 C3 115.3(3) . 3_656 ?

loop_
_geom_bond_atom_site_label_1
_geom_bond_atom_site_label_2
_geom_bond_distance
_geom_bond_site_symmetry_2
_geom_bond_publ_flag
La1 O3 2.415(2) 3_757 ?
La1 O2 2.515(2) . ?
La1 O7 2.535(3) . ?
La1 O6 2.557(2) 2_756 ?
La1 O5 2.587(2) . ?
La1 O9 2.594(3) . ?
La1 O8 2.599(2) 3_656 ?
La1 O10 2.609(3) . ?
La1 O4 2.610(2) 2_756 ?
P1 O3 1.496(2) . ?
P1 O2 1.501(2) . ?
P1 O1 1.574(3) . ?
P1 C1 1.837(3) . ?
O1 H1A 0.8200 . ?
O3 La1 2.415(2) 3_757 ?
O4 C1 1.427(4) . ?
O4 La1 2.610(2) 2_746 ?
O4 H4A 0.8200 . ?
O5 C2 1.254(4) . ?
O6 C2 1.262(4) . ?
O6 La1 2.557(2) 2_746 ?
O7 C3 1.240(4) . ?
O8 C3 1.259(4) . ?
O8 La1 2.599(2) 3_656 ?
O9 H9A 0.8500 . ?
O9 H9B 0.8500 . ?
O10 H10A 0.8500 . ?
O10 H10B 0.8500 . ?
O1W H1WA 0.8500 . ?
O1W H1WB 0.8500 . ?
C1 C2 1.516(4) . ?
C1 H1B 0.9800 . ?
C3 C3 1.560(7) 3_656 ?
